data_4068496
loop_
_publ_author_name
'Flapper, Jitte'
'Kooijman, Huub'
'Lutz, Martin'
'Spek, Anthony L.'
'van Leeuwen, Piet W. N. M.'
'Elsevier, Cornelis J.'
'Kamer, Paul C. J.'

_publ_section_title
;
 Nickel and Palladium Complexes of Pyridine&#x2212;Phosphine Ligands as
 Ethene Oligomerization Catalysts
;
_journal_issue 4
_journal_name_full Organometallics
_journal_page_first 1180
_journal_paper_doi 10.1021/om800903n
_journal_volume 28
_journal_year 2009
_chemical_formula_moiety 'C20 H21 Cl N P Pd'
_chemical_formula_sum 'C20 H21 Cl N P Pd'
_chemical_formula_weight 448.20
_chemical_name_systematic
; 
 ? 
;
_space_group_IT_number 14
_symmetry_cell_setting monoclinic
_symmetry_space_group_name_Hall '-P 2ybc'
_symmetry_space_group_name_H-M 'P 1 21/c 1'
_atom_sites_solution_hydrogens geom
_atom_sites_solution_primary direct
_atom_sites_solution_secondary difmap
_audit_creation_method SHELXL-97
_cell_angle_alpha 90.00
_cell_angle_beta 96.56(3)
_cell_angle_gamma 90.00
_cell_formula_units_Z 4
_cell_length_a 11.7992(18)
_cell_length_b 13.940(2)
_cell_length_c 11.7544(12)
_cell_measurement_reflns_used 96371
_cell_measurement_temperature 150(2)
_cell_measurement_theta_max 27.48
_cell_measurement_theta_min 1.00
_cell_volume 1920.7(5)
_computing_cell_refinement HKL2000
_computing_data_collection 'Nonius COLLECT'
_computing_data_reduction HKL2000
_computing_structure_refinement 'SHELXL-97 (Sheldrick, 1997)'
_computing_structure_solution 'SHELXS-86 (Sheldrick, 1986)'
_diffrn_ambient_temperature 150(2)
_diffrn_measured_fraction_theta_full 0.997
_diffrn_measured_fraction_theta_max 0.997
_diffrn_measurement_device_type 'Nonius KappaCCD'
_diffrn_measurement_method '\f and \w scans'
_diffrn_radiation_monochromator graphite
_diffrn_radiation_source 'rotating anode'
_diffrn_radiation_type MoK\a
_diffrn_radiation_wavelength 0.71073
_diffrn_reflns_av_R_equivalents 0.0790
_diffrn_reflns_av_sigmaI/netI 0.0492
_diffrn_reflns_limit_h_max 15
_diffrn_reflns_limit_h_min -15
_diffrn_reflns_limit_k_max 17
_diffrn_reflns_limit_k_min -17
_diffrn_reflns_limit_l_max 15
_diffrn_reflns_limit_l_min -15
_diffrn_reflns_number 42054
_diffrn_reflns_theta_full 27.34
_diffrn_reflns_theta_max 27.34
_diffrn_reflns_theta_min 1.74
_exptl_absorpt_coefficient_mu 1.189
_exptl_absorpt_correction_T_max 0.974
_exptl_absorpt_correction_T_min 0.859
_exptl_absorpt_correction_type multi-scan
_exptl_crystal_colour colourless
_exptl_crystal_density_diffrn 1.550
_exptl_crystal_density_method 'not measured'
_exptl_crystal_description needle
_exptl_crystal_F_000 904
_exptl_crystal_size_max 0.20
_exptl_crystal_size_mid 0.04
_exptl_crystal_size_min 0.02
_refine_diff_density_max 0.439
_refine_diff_density_min -0.627
_refine_diff_density_rms 0.089
_refine_ls_extinction_method none
_refine_ls_goodness_of_fit_ref 1.027
_refine_ls_hydrogen_treatment constr
_refine_ls_matrix_type full
_refine_ls_number_parameters 218
_refine_ls_number_reflns 4325
_refine_ls_number_restraints 0
_refine_ls_restrained_S_all 1.027
_refine_ls_R_factor_all 0.0544
_refine_ls_R_factor_gt 0.0323
_refine_ls_shift/su_max 0.001
_refine_ls_shift/su_mean 0.000
_refine_ls_structure_factor_coef Fsqd
_refine_ls_weighting_details 'calc w=1/[\s^2^(Fo^2^)+(0.0160P)^2^+1.8277P] where P=(Fo^2^+2Fc^2^)/3'
_refine_ls_weighting_scheme calc
_refine_ls_wR_factor_gt 0.0584
_refine_ls_wR_factor_ref 0.0647
_reflns_number_gt 3360
_reflns_number_total 4325
_reflns_threshold_expression I>2\s(I)
_cod_data_source_file om800903n_si_001.cif
_cod_data_source_block s3615a
_cod_original_sg_symbol_H-M 'P 21/c'
_cod_database_code 4068496

loop_
_symmetry_equiv_pos_as_xyz
'x, y, z'
'-x, y+1/2, -z+1/2'
'-x, -y, -z'
'x, -y-1/2, z-1/2'

loop_
_atom_site_label
_atom_site_type_symbol
_atom_site_fract_x
_atom_site_fract_y
_atom_site_fract_z
_atom_site_U_iso_or_equiv
_atom_site_adp_type
_atom_site_occupancy
_atom_site_symmetry_multiplicity
_atom_site_calc_flag
_atom_site_refinement_flags
Pd1 Pd 0.201825(18) 0.093615(15) 0.255145(17) 0.01924(7) Uani 1 1 d .
Cl1 Cl 0.17748(6) 0.01035(5) 0.07690(6) 0.02771(17) Uani 1 1 d .
P1 P 0.24819(6) 0.16300(5) 0.42173(6) 0.02032(16) Uani 1 1 d .
N1 N 0.05022(19) 0.18561(16) 0.20624(18) 0.0202(5) Uani 1 1 d .
C1 C 0.0302(2) 0.2742(2) 0.2476(2) 0.0232(6) Uani 1 1 d .
C2 C -0.0649(3) 0.3276(2) 0.2051(3) 0.0345(8) Uani 1 1 d .
H2 H -0.0771 0.3891 0.2361 0.041 Uiso 1 1 calc R
C3 C -0.1413(3) 0.2917(2) 0.1186(3) 0.0358(8) Uani 1 1 d .
H3 H -0.2054 0.3285 0.0880 0.043 Uiso 1 1 calc R
C4 C -0.1229(3) 0.2010(2) 0.0768(2) 0.0289(7) Uani 1 1 d .
H4 H -0.1747 0.1739 0.0176 0.035 Uiso 1 1 calc R
C5 C -0.0279(2) 0.1505(2) 0.1229(2) 0.0241(6) Uani 1 1 d .
H5 H -0.0166 0.0878 0.0947 0.029 Uiso 1 1 calc R
C6 C 0.1125(3) 0.3160(2) 0.3419(2) 0.0277(7) Uani 1 1 d .
H6A H 0.0806 0.3769 0.3676 0.033 Uiso 1 1 calc R
H6B H 0.1848 0.3313 0.3106 0.033 Uiso 1 1 calc R
C7 C 0.1388(2) 0.2498(2) 0.4460(2) 0.0247(7) Uani 1 1 d .
H7A H 0.0685 0.2156 0.4609 0.030 Uiso 1 1 calc R
H7B H 0.1649 0.2888 0.5144 0.030 Uiso 1 1 calc R
C8 C 0.2578(2) 0.0860(2) 0.5479(2) 0.0237(6) Uani 1 1 d .
C9 C 0.1693(3) 0.0213(3) 0.5564(3) 0.0416(9) Uani 1 1 d .
H9 H 0.1086 0.0172 0.4962 0.050 Uiso 1 1 calc R
C10 C 0.1688(3) -0.0369(3) 0.6512(3) 0.0503(10) Uani 1 1 d .
H10 H 0.1076 -0.0804 0.6563 0.060 Uiso 1 1 calc R
C11 C 0.2571(3) -0.0319(3) 0.7389(3) 0.0399(8) Uani 1 1 d .
H11 H 0.2569 -0.0719 0.8043 0.048 Uiso 1 1 calc R
C12 C 0.3454(3) 0.0312(2) 0.7311(3) 0.0364(8) Uani 1 1 d .
H12 H 0.4061 0.0346 0.7913 0.044 Uiso 1 1 calc R
C13 C 0.3464(3) 0.0900(2) 0.6359(2) 0.0289(7) Uani 1 1 d .
H13 H 0.4081 0.1330 0.6310 0.035 Uiso 1 1 calc R
C14 C 0.3786(2) 0.2346(2) 0.4344(2) 0.0226(6) Uani 1 1 d .
C15 C 0.3979(3) 0.3055(2) 0.5171(3) 0.0307(7) Uani 1 1 d .
H15 H 0.3440 0.3153 0.5701 0.037 Uiso 1 1 calc R
C16 C 0.4948(3) 0.3620(2) 0.5231(3) 0.0389(8) Uani 1 1 d .
H16 H 0.5070 0.4102 0.5804 0.047 Uiso 1 1 calc R
C17 C 0.5737(3) 0.3489(2) 0.4466(3) 0.0402(9) Uani 1 1 d .
H17 H 0.6400 0.3881 0.4508 0.048 Uiso 1 1 calc R
C18 C 0.5560(3) 0.2788(3) 0.3640(3) 0.0403(8) Uani 1 1 d .
H18 H 0.6106 0.2690 0.3117 0.048 Uiso 1 1 calc R
C19 C 0.4588(3) 0.2224(2) 0.3570(3) 0.0325(7) Uani 1 1 d .
H19 H 0.4467 0.1748 0.2990 0.039 Uiso 1 1 calc R
C20 C 0.3358(2) 0.0037(2) 0.3011(2) 0.0279(7) Uani 1 1 d .
H20A H 0.3747 0.0235 0.3756 0.042 Uiso 1 1 calc R
H20B H 0.3894 0.0066 0.2434 0.042 Uiso 1 1 calc R
H20C H 0.3076 -0.0621 0.3065 0.042 Uiso 1 1 calc R

loop_
_atom_site_aniso_label
_atom_site_aniso_U_11
_atom_site_aniso_U_22
_atom_site_aniso_U_33
_atom_site_aniso_U_23
_atom_site_aniso_U_13
_atom_site_aniso_U_12
Pd1 0.02145(12) 0.01860(11) 0.01769(11) -0.00186(9) 0.00231(8) -0.00058(10)
Cl1 0.0338(4) 0.0250(4) 0.0233(3) -0.0071(3) -0.0010(3) 0.0061(3)
P1 0.0216(4) 0.0223(4) 0.0171(3) -0.0026(3) 0.0022(3) -0.0037(3)
N1 0.0213(13) 0.0194(13) 0.0204(11) -0.0001(10) 0.0044(10) -0.0020(10)
C1 0.0264(16) 0.0213(15) 0.0221(14) -0.0022(12) 0.0039(12) -0.0019(13)
C2 0.039(2) 0.0236(17) 0.0400(18) -0.0085(14) 0.0003(15) 0.0080(15)
C3 0.0267(18) 0.035(2) 0.0430(19) -0.0041(15) -0.0056(14) 0.0097(15)
C4 0.0253(17) 0.0322(18) 0.0281(15) -0.0038(13) -0.0015(13) -0.0017(14)
C5 0.0246(16) 0.0232(16) 0.0249(14) -0.0028(12) 0.0050(12) -0.0022(13)
C6 0.0319(18) 0.0222(16) 0.0282(15) -0.0056(13) 0.0005(13) 0.0008(14)
C7 0.0222(16) 0.0288(17) 0.0231(14) -0.0077(12) 0.0024(12) -0.0048(13)
C8 0.0257(16) 0.0254(16) 0.0208(13) -0.0018(12) 0.0065(12) -0.0035(13)
C9 0.041(2) 0.051(2) 0.0311(17) 0.0061(16) -0.0061(15) -0.0206(18)
C10 0.055(2) 0.055(3) 0.040(2) 0.0139(18) -0.0019(18) -0.031(2)
C11 0.050(2) 0.038(2) 0.0327(17) 0.0143(15) 0.0088(16) -0.0028(18)
C12 0.0363(19) 0.042(2) 0.0296(16) 0.0098(15) -0.0036(14) 0.0040(16)
C13 0.0251(16) 0.0316(18) 0.0297(15) 0.0026(14) 0.0017(12) -0.0034(14)
C14 0.0214(16) 0.0227(16) 0.0231(14) 0.0031(12) 0.0005(12) -0.0029(12)
C15 0.0288(18) 0.0314(18) 0.0310(16) -0.0054(14) 0.0001(13) -0.0047(14)
C16 0.037(2) 0.0317(19) 0.045(2) -0.0031(16) -0.0080(16) -0.0100(16)
C17 0.0261(18) 0.036(2) 0.055(2) 0.0144(17) -0.0112(16) -0.0115(15)
C18 0.0251(18) 0.051(2) 0.046(2) 0.0082(18) 0.0083(15) -0.0076(17)
C19 0.0317(18) 0.0369(19) 0.0293(16) -0.0010(14) 0.0056(14) -0.0037(15)
C20 0.0262(17) 0.0283(17) 0.0287(15) -0.0004(13) 0.0018(13) 0.0066(13)

loop_
_atom_type_symbol
_atom_type_description
_atom_type_scat_dispersion_real
_atom_type_scat_dispersion_imag
_atom_type_scat_source
C C 0.0033 0.0016 'International Tables Vol C Tables 4.2.6.8 and 6.1.1.4'
H H 0.0000 0.0000 'International Tables Vol C Tables 4.2.6.8 and 6.1.1.4'
Cl Cl 0.1484 0.1585 'International Tables Vol C Tables 4.2.6.8 and 6.1.1.4'
N N 0.0061 0.0033 'International Tables Vol C Tables 4.2.6.8 and 6.1.1.4'
P P 0.1023 0.0942 'International Tables Vol C Tables 4.2.6.8 and 6.1.1.4'
Pd Pd -0.9988 1.0072 'International Tables Vol C Tables 4.2.6.8 and 6.1.1.4'

loop_
_geom_angle_atom_site_label_1
_geom_angle_atom_site_label_2
_geom_angle_atom_site_label_3
_geom_angle
C20 Pd1 P1 85.86(9)
C20 Pd1 N1 177.21(11)
P1 Pd1 N1 95.02(6)
C20 Pd1 Cl1 86.88(9)
P1 Pd1 Cl1 172.20(3)
N1 Pd1 Cl1 92.35(6)
C7 P1 C8 104.10(13)
C7 P1 C14 103.34(14)
C8 P1 C14 106.36(13)
C7 P1 Pd1 108.94(9)
C8 P1 Pd1 116.87(10)
C14 P1 Pd1 115.80(9)
C5 N1 C1 117.1(2)
C5 N1 Pd1 116.03(18)
C1 N1 Pd1 126.85(18)
N1 C1 C2 121.6(3)
N1 C1 C6 119.5(2)
C2 C1 C6 118.9(3)
C3 C2 C1 120.4(3)
C2 C3 C4 118.7(3)
C5 C4 C3 118.7(3)
N1 C5 C4 123.6(3)
C1 C6 C7 114.1(2)
C6 C7 P1 110.97(19)
C13 C8 C9 118.7(3)
C13 C8 P1 123.7(2)
C9 C8 P1 117.5(2)
C10 C9 C8 120.8(3)
C9 C10 C11 120.0(3)
C12 C11 C10 119.7(3)
C11 C12 C13 120.6(3)
C8 C13 C12 120.2(3)
C15 C14 C19 118.3(3)
C15 C14 P1 121.1(2)
C19 C14 P1 120.5(2)
C16 C15 C14 120.7(3)
C17 C16 C15 120.4(3)
C18 C17 C16 119.6(3)
C17 C18 C19 120.2(3)
C18 C19 C14 120.7(3)

loop_
_geom_bond_atom_site_label_1
_geom_bond_atom_site_label_2
_geom_bond_distance
Pd1 C20 2.041(3)
Pd1 P1 2.1964(8)
Pd1 N1 2.223(2)
Pd1 Cl1 2.3837(7)
P1 C7 1.815(3)
P1 C8 1.824(3)
P1 C14 1.826(3)
N1 C5 1.357(3)
N1 C1 1.358(3)
C1 C2 1.391(4)
C1 C6 1.505(4)
C2 C3 1.374(4)
C3 C4 1.382(4)
C4 C5 1.381(4)
C6 C7 1.536(4)
C8 C13 1.385(4)
C8 C9 1.392(4)
C9 C10 1.379(4)
C10 C11 1.381(5)
C11 C12 1.374(5)
C12 C13 1.388(4)
C14 C15 1.386(4)
C14 C19 1.396(4)
C15 C16 1.384(4)
C16 C17 1.379(5)
C17 C18 1.377(5)
C18 C19 1.385(4)
